data_9017569
loop_
_publ_author_name
'Lussier, A. J.'
'Hawthorne, F. C.'

_publ_section_title
;
 Short-range constraints on chemical and structural variations in bavenite
 Sample: 32BAV
;
_journal_name_full 'Mineralogical Magazine'
_journal_page_first 213
_journal_page_last 239
_journal_volume 75
_journal_year 2011
_chemical_compound_source 'Marsikov, Schinderhubel 1, Czech Republic'
_chemical_formula_sum 'Al1.105 Be2.885 Ca3.977 H2 Na0.014 O28 Si9.01'
_chemical_name_mineral Bavenite
_space_group_IT_number 63
_space_group_name_Hall '-C 2c 2'
_space_group_name_H-M_alt 'C m c m'
_symmetry_space_group_name_H-M 'C m c m'
_cell_angle_alpha 90
_cell_angle_beta 90
_cell_angle_gamma 90
_cell_length_a 23.1995
_cell_length_b 4.9743
_cell_length_c 19.4255
_cell_formula_units_Z 4
_cell_volume 2241.727
_database_code_amcsd 0019890
_exptl_crystal_density_diffrn 2.722
_cod_data_source_file inputs/fixed/downloads/18/18395.cif
_cod_data_source_block 18395
_cod_original_cell_volume 2241.728
_cod_original_formula_sum 'Na.014 Ca3.977 Si9.01 Be2.885 Al1.105 O28 H2'
_cod_database_code 9017569

loop_
_space_group_symop_operation_xyz
x,y,z
1/2+x,1/2+y,z
x,-y,1/2+z
1/2+x,1/2-y,1/2+z
-x,y,1/2-z
1/2-x,1/2+y,1/2-z
-x,y,z
1/2-x,1/2+y,z
x,-y,-z
1/2+x,1/2-y,-z
x,y,1/2-z
1/2+x,1/2+y,1/2-z
-x,-y,1/2+z
1/2-x,1/2-y,1/2+z
-x,-y,-z
1/2-x,1/2-y,-z

loop_
_atom_site_aniso_label
_atom_site_aniso_U_11
_atom_site_aniso_U_22
_atom_site_aniso_U_33
_atom_site_aniso_U_12
_atom_site_aniso_U_13
_atom_site_aniso_U_23
Na 0.01310 0.01420 0.01020 -0.00150 -0.00071 0.00150
Ca 0.01310 0.01420 0.01020 -0.00150 -0.00071 0.00150
SiT1 0.00610 0.00750 0.00840 0.00000 0.00000 0.00000
BeT2 0.00940 0.01000 0.00760 0.00010 0.00000 0.00000
SiT3 0.00840 0.00870 0.00580 0.00000 0.00000 0.00070
BeT3 0.00840 0.00870 0.00580 0.00000 0.00000 0.00070
SiT4 0.00850 0.00670 0.00430 0.00000 0.00000 0.00020
AlT4 0.00850 0.00670 0.00430 0.00000 0.00000 0.00020
SiT5 0.00890 0.00980 0.00830 0.00000 0.00000 -0.00130
SiT6 0.00790 0.00820 0.00730 0.00020 0.00090 0.00020
O1 0.01180 0.00960 0.00670 0.00000 0.00000 -0.00100
O2 0.01090 0.00840 0.01640 0.00000 0.00000 0.00090
O3 0.01420 0.01400 0.01200 0.00430 0.00480 -0.00030
O4 0.01470 0.01500 0.01260 0.00410 0.00030 -0.00300
O5 0.01390 0.01800 0.00940 0.00290 -0.00040 0.00020
O6 0.01260 0.00870 0.01170 0.00210 0.00210 0.00230
O7 0.01040 0.01120 0.01150 0.00170 0.00390 0.00290
O8 0.00990 0.00650 0.01630 -0.00010 0.00000 0.00000
O9 0.00680 0.00770 0.01030 0.00040 0.00000 0.00000

loop_
_atom_site_label
_atom_site_fract_x
_atom_site_fract_y
_atom_site_fract_z
_atom_site_occupancy
_atom_site_U_iso_or_equiv
Na 0.08269 0.25323 0.15349 0.00350 0.01248
Ca 0.08269 0.25323 0.15349 0.99425 0.01248
SiT1 0.00000 0.77480 0.25000 1.00000 0.00740
BeT2 0.12453 0.82060 0.25000 1.00000 0.00900
SiT3 0.00000 0.72180 0.10384 0.55750 0.00760
BeT3 0.00000 0.72180 0.10384 0.44250 0.00760
SiT4 0.09378 0.50000 0.00000 0.44750 0.00650
AlT4 0.09378 0.50000 0.00000 0.55250 0.00650
SiT5 0.17030 0.00000 0.00000 1.00000 0.00900
SiT6 0.21400 0.86186 0.14435 1.00000 0.00779
O1 0.00000 0.57480 0.18221 1.00000 0.00940
O2 0.00000 0.03650 0.10951 1.00000 0.01190
O3 0.05758 0.59590 0.06888 1.00000 0.01340
O4 0.13074 0.23930 0.03352 1.00000 0.01410
O5 0.20825 0.87240 0.06123 1.00000 0.01370
O6 0.23303 0.55970 0.16607 1.00000 0.01100
O7 0.15429 0.93800 0.18013 1.00000 0.01100
O8 0.12109 0.49380 0.25000 1.00000 0.01090
O9 0.05811 0.95640 0.25000 1.00000 0.00830
H8 0.16250 0.45540 0.25000 1.00000 0.01500

loop_
_cod_related_entry_id
_cod_related_entry_database
_cod_related_entry_code
1 AMCSD 0019890
